data_4133022
loop_
_publ_author_name
'Xie, Daguan'
'Liu, Yang'
'Rao, Yutao'
'Kim, Gakhyun'
'Zhou, Mingbo'
'Yu, Donghai'
'Xu, Ling'
'Yin, Bangshao'
'Liu, Shubin'
'Tanaka, Takayuki'
'Aratani, Naoki'
'Osuka, Atsuhiro'
'Liu, Qingyun'
'Kim, Dongho'
'Song, Jianxin'

_publ_section_title
;
 meso-Triaryl-Substituted Smaragdyrins: Facile Aromaticity Switching.
;
_journal_issue 48
_journal_name_full 'Journal of the American Chemical Society'
_journal_page_first 16553
_journal_page_last 16559
_journal_paper_doi 10.1021/jacs.8b07973
_journal_volume 140
_journal_year 2018
_chemical_formula_moiety 'C50 H44 B F2 N5, C H Cl3'
_chemical_formula_sum 'C51 H45 B Cl3 F2 N5'
_chemical_formula_weight 883.08
_space_group_crystal_system monoclinic
_space_group_IT_number 14
_space_group_name_Hall '-P 2ybc'
_space_group_name_H-M_alt 'P 1 21/c 1'
_atom_sites_solution_hydrogens mixed
_atom_sites_solution_primary iterative
_audit_creation_date 2018-04-18
_audit_creation_method
;
Olex2 1.2
(compiled 2017.08.10 svn.r3458 for OlexSys, GUI svn.r5381)
;
_cell_angle_alpha 90
_cell_angle_beta 119.446(3)
_cell_angle_gamma 90
_cell_formula_units_Z 4
_cell_length_a 18.2483(3)
_cell_length_b 15.01136(14)
_cell_length_c 18.4890(4)
_cell_measurement_reflns_used 46288
_cell_measurement_temperature 100.01(10)
_cell_measurement_theta_max 74.2820
_cell_measurement_theta_min 4.0160
_cell_volume 4410.46(18)
_computing_cell_refinement 'CrysAlisPro 1.171.38.46 (Rigaku OD, 2015)'
_computing_data_collection 'CrysAlisPro 1.171.38.46 (Rigaku OD, 2015)'
_computing_data_reduction 'CrysAlisPro 1.171.38.46 (Rigaku OD, 2015)'
_computing_molecular_graphics 'Olex2 (Dolomanov et al., 2009)'
_computing_publication_material 'Olex2 (Dolomanov et al., 2009)'
_computing_structure_refinement 'ShelXL (Sheldrick, 2015)'
_computing_structure_solution
;
Superflip (Palatinus & Chapuis, 2007;Palatinus & van der Lee, 2008;
Palatinus et al., 2012)
;
_diffrn_ambient_environment N~2~
_diffrn_ambient_temperature 100.01(10)
_diffrn_detector 'CCD plate'
_diffrn_detector_area_resol_mean 8.0697
_diffrn_detector_type EosS2
_diffrn_measured_fraction_theta_full 0.999
_diffrn_measured_fraction_theta_max 0.999
_diffrn_measurement_details
;
List of Runs (angles in degrees, time in seconds):

  # Type    Start    End  Width  t~exp~   \w     \q     \k     \f   Frames
--------------------------------------------------------------------------
  1  \w     20.00  47.00   1.00    2.00    --   36.54  38.00   0.00   27
  2  \w     67.00  98.00   1.00    2.00    --   36.54  38.00   0.00   31
  3  \w     77.00 104.00   1.00    2.00    --   36.54   0.00   0.00   27
  4  \w     72.00 103.00   1.00    2.00    --   36.54  57.00  60.00   31
  5  \w     59.00 104.00   1.00    2.00    --   36.54  77.00  90.00   45
  6  \w     44.00  97.00   1.00    2.00    --   36.54  77.00   0.00   53
  7  \w     67.00  93.00   1.00    2.00    --   36.54  38.00 -60.00   26
  8  \w     63.00 103.00   1.00    2.00    --   36.54  77.00-120.00   40
  9  \w     78.00 104.00   1.00    2.00    --   36.54  38.00-150.00   26
 10  \w     63.00 100.00   1.00    2.00    --   36.54  19.00-150.00   37
 11  \w     67.00  93.00   1.00    2.00    --   36.54  57.00-150.00   26
 12  \w     30.00  55.00   1.00    2.00    --   36.54 -38.00 -60.00   25
 13  \w     24.00  59.00   1.00    2.00    --   36.54   0.00   0.00   35
 14  \w     27.00  63.00   1.00    2.00    --   36.54  57.00  60.00   36
 15  \w     29.00  69.00   1.00    2.00    --   36.54  77.00 120.00   40
 16  \w     40.00  82.00   1.00    2.00    --   36.54  38.00 150.00   42
 17  \w     22.00  54.00   1.00    2.00    --   36.54 -38.00  90.00   32
 18  \w     14.00  40.00   1.00    2.00    --   36.54 -57.00  90.00   26
 19  \w     15.00  48.00   1.00    2.00    --   36.54 -38.00 120.00   33
 20  \w     13.00  73.00   1.00    2.00    --   36.54 -99.00  60.00   60
 21  \w     49.00  75.00   1.00    2.00    --   36.54 -99.00   0.00   26
 22  \w     25.00  69.00   1.00    2.00    --   36.54 -99.00  90.00   44
 23  \w      8.00  57.00   1.00    2.00    --   36.54 -99.00 -30.00   49
 24  \w     19.00  52.00   1.00    2.00    --   36.54 -57.00 -90.00   33
 25  \w     20.00  46.00   1.00    2.00    --   36.54 -57.00-150.00   26
 26  \w     28.00  55.00   1.00    2.00    --   36.54 -38.00-180.00   27
 27  \w     43.00  74.00   1.00    2.00    --   36.54 -99.00-120.00   31
 28  \w     31.00  85.00   1.00    2.00    --   36.54-125.00-120.00   54
 29  \w     14.00  45.00   1.00    2.00    --   36.54 -57.00 -60.00   31
 30  \w      4.00  29.00   1.00    2.00    --   36.54 -99.00   0.00   25
 31  \w    -18.00   8.00   1.00    2.00    --   36.54 -38.00  90.00   26
 32  \w    -21.00   4.00   1.00    2.00    --   36.54 -57.00  90.00   25
 33  \w      2.00  43.00   1.00    2.00    --   36.54 -57.00 150.00   41
 34  \w     20.00  72.00   1.00    2.00    --   36.54  38.00 120.00   52
 35  \w     15.00  71.00   1.00    2.00    --   36.54  77.00  30.00   56
 36  \w     21.00  75.00   1.00    2.00    --   36.54  57.00   0.00   54
 37  \w     19.00  75.00   1.00    2.00    --   36.54  38.00 -90.00   56
 38  \w     25.00  54.00   1.00    2.00    --   36.54  38.00-150.00   29
 39  \w     23.00  54.00   1.00    2.00    --   36.54  57.00-150.00   31
 40  \w     14.00  80.00   1.00    2.00    --   36.54  77.00-180.00   66
 41  \w     13.00  59.00   1.00    2.00    --   36.54  77.00 -90.00   46
 42  \w     11.00  36.00   1.00    2.00    --   36.54  77.00-120.00   25
 43  \w      1.00  28.00   1.00    2.00    --   36.54  92.00 -47.97   27
 44  \w    -32.00  13.00   1.00    2.00    --   36.54   0.00   0.00   45
 45  \w    -28.00   5.00   1.00    2.00    --   36.54 -57.00 -60.00   33
 46  \w    -22.00   6.00   1.00    2.00    --   36.54 -57.00 -90.00   28
 47  \w    -28.00   3.00   1.00    2.00    --   36.54 -38.00 -60.00   31
 48  \w    -28.00  -3.00   1.00    2.00    --   36.54 -57.00-150.00   25
 49  \w    -33.00   8.00   1.00    2.00    --   36.54 -38.00-180.00   41
 50  \w      1.00  34.00   1.00    2.00    --   36.54 -99.00-120.00   33
 51  \w     51.00  77.00   1.00    8.00    --  111.00 -91.00-180.00   26
 52  \w     49.00 127.00   1.00    8.00    --  111.00 -50.00-180.00   78
 53  \w    116.00 141.00   1.00    8.00    --  111.00 -91.00-180.00   25
 54  \w    101.00 145.00   1.00    8.00    --  111.00 -91.00 -60.00   44
 55  \w     92.00 145.00   1.00    8.00    --  111.00 -91.00  30.00   53
 56  \w    114.00 146.00   1.00    8.00    --  111.00 -91.00  90.00   32
 57  \w     90.00 115.00   1.00    8.00    --  111.00-111.00 150.00   25
 58  \w     48.00  73.00   1.00    8.00    --  111.00 -91.00  30.00   25
 59  \w     44.00  69.00   1.00    8.00    --  111.00-111.00 -30.00   25
 60  \w     71.00 116.00   1.00    8.00    --  111.00-111.00 -30.00   45
 61  \w     69.00 115.00   1.00    8.00    --  111.00-111.00 -90.00   46
 62  \w     45.00 117.00   1.00    8.00    --  111.00 -63.00 -60.00   72
 63  \w     89.00 115.00   1.00    8.00    --  111.00  25.00   0.00   26
 64  \w     98.00 124.00   1.00    8.00    --  111.00  50.00 -30.00   26
 65  \w    144.00 177.00   1.00    8.00    --  111.00  50.00 -30.00   33
 66  \w    153.00 178.00   1.00    8.00    --  111.00  38.00 -60.00   25
 67  \w    152.00 177.00   1.00    8.00    --  111.00  77.00 -30.00   25
 68  \w    145.00 172.00   1.00    8.00    --  111.00  77.00   0.00   27
 69  \w    142.00 168.00   1.00    8.00    --  111.00  77.00  60.00   26
 70  \w    143.00 178.00   1.00    8.00    --  111.00  38.00   0.00   35
 71  \w    149.00 174.00   1.00    8.00    --  111.00  25.00 -60.00   25
 72  \w    137.00 171.00   1.00    8.00    --  111.00  77.00 -60.00   34
 73  \w    138.00 172.00   1.00    8.00    --  111.00  63.00-150.00   34
 74  \w    122.00 178.00   1.00    8.00    --  111.00  77.00-180.00   56
 75  \w    115.00 177.00   1.00    8.00    --  111.00  77.00 -90.00   62
 76  \w    128.00 169.00   1.00    8.00    --  111.00  77.00  30.00   41
 77  \w    121.00 176.00   1.00    8.00    --  111.00  77.00 120.00   55
 78  \w    123.00 171.00   1.00    8.00    --  111.00  77.00 150.00   48
 79  \w    101.00 127.00   1.00    8.00    --  111.00  50.00 150.00   26
 80  \w     92.00 175.00   1.00    8.00    --  111.00  63.00  90.00   83
 81  \w     92.00 118.00   1.00    8.00    --  111.00  63.00   0.00   26
 82  \w     92.00 118.00   1.00    8.00    --  111.00  63.00  30.00   26
 83  \w     92.00 119.00   1.00    8.00    --  111.00  38.00  30.00   27
 84  \w     95.00 121.00   1.00    8.00    --  111.00  50.00  30.00   26
 85  \w     95.00 120.00   1.00    8.00    --  111.00  38.00   0.00   25
 86  \w     92.00 117.00   1.00    8.00    --  111.00  63.00 -30.00   25
 87  \w     92.00 118.00   1.00    8.00    --  111.00  38.00 -60.00   26
 88  \w     92.00 127.00   1.00    8.00    --  111.00  38.00 -90.00   35
 89  \w     95.00 121.00   1.00    8.00    --  111.00  50.00-150.00   26
 90  \w     94.00 122.00   1.00    8.00    --  111.00  38.00-150.00   28
 91  \w     94.00 178.00   1.00    8.00    --  111.00  50.00-120.00   84
 92  \w     92.00 117.00   1.00    8.00    --  111.00  63.00-120.00   25
 93  \w     93.00 133.00   1.00    8.00    --  111.00  63.00-150.00   40
 94  \w     94.00 120.00   1.00    8.00    --  111.00  50.00-180.00   26
 95  \w     92.00 120.00   1.00    8.00    --  111.00  38.00-180.00   28
 96  \w     92.00 117.00   1.00    8.00    --  111.00  63.00-180.00   25
 97  \w     84.00 109.00   1.00    8.00    --  111.00  77.00-180.00   25
 98  \w     84.00 110.00   1.00    8.00    --  111.00  77.00-150.00   26
 99  \w     85.00 110.00   1.00    8.00    --  111.00  77.00-120.00   25
100  \w     84.00 109.00   1.00    8.00    --  111.00  77.00 -90.00   25
101  \w     94.00 120.00   1.00    8.00    --  111.00  50.00 -60.00   26
102  \w     92.00 118.00   1.00    8.00    --  111.00  63.00 -60.00   26
103  \w     91.00 128.00   1.00    8.00    --  111.00  30.00-114.00   37
104  \w     88.00 114.00   1.00    8.00    --  111.00  25.00 -60.00   26
105  \w     89.00 114.00   1.00    8.00    --  111.00  26.00 -20.77   25
106  \w     87.00 119.00   1.00    8.00    --  111.00  25.00  30.00   32
107  \w     92.00 118.00   1.00    8.00    --  111.00  38.00  60.00   26
108  \w     93.00 147.00   1.00    8.00    --  111.00  38.00  90.00   54
109  \w     95.00 121.00   1.00    8.00    --  111.00  50.00  90.00   26
110  \w     94.00 119.00   1.00    8.00    --  111.00  50.00 120.00   25
111  \w     92.00 122.00   1.00    8.00    --  111.00  38.00 150.00   30
112  \w     92.00 117.00   1.00    8.00    --  111.00  63.00 120.00   25
113  \w     84.00 109.00   1.00    8.00    --  111.00  77.00  60.00   25
114  \w     92.00 118.00   1.00    8.00    --  111.00  63.00  60.00   26
115  \w     84.00 110.00   1.00    8.00    --  111.00  77.00  90.00   26
116  \w     84.00 109.00   1.00    8.00    --  111.00  77.00 120.00   25
117  \w     84.00 110.00   1.00    8.00    --  111.00  77.00 150.00   26
118  \w     86.00 140.00   1.00    8.00    --  111.00  25.00  90.00   54
119  \w     85.00 111.00   1.00    8.00    --  111.00  77.00  30.00   26
120  \w     84.00 110.00   1.00    8.00    --  111.00  77.00   0.00   26
121  \w     84.00 110.00   1.00    8.00    --  111.00  77.00 -30.00   26
122  \w     85.00 111.00   1.00    8.00    --  111.00  77.00 -60.00   26
123  \w     11.00  51.00   1.00    2.00    --   36.54  77.00  90.00   40
124  \w      0.00  25.00   1.00    2.00    --   36.54  94.00 125.69   25
125  \w    -46.00 -21.00   1.00    2.00    --  -36.54 -30.00  84.00   25
126  \w    -32.00  -5.00   1.00    2.00    --   36.54 -38.00 120.00   27
127  \w    -31.00   3.00   1.00    2.00    --   36.54 -57.00  60.00   34
128  \w     41.00  75.00   1.00    8.00    --  111.00-111.00 150.00   34
129  \w     42.00  78.00   1.00    8.00    --  111.00 -91.00  90.00   36
;
_diffrn_measurement_device 'four-circle diffractometer'
_diffrn_measurement_device_type 'SuperNova, Dual, Cu at zero, EosS2'
_diffrn_measurement_method '\w scans'
_diffrn_orient_matrix_type 'CrysAlisPro convention (1999,Acta A55,543-557)'
_diffrn_orient_matrix_UB_11 0.0159765000
_diffrn_orient_matrix_UB_12 -0.0857025000
_diffrn_orient_matrix_UB_13 -0.0360236000
_diffrn_orient_matrix_UB_21 -0.0693430000
_diffrn_orient_matrix_UB_22 -0.0480169000
_diffrn_orient_matrix_UB_23 0.0096082000
_diffrn_orient_matrix_UB_31 -0.0658087000
_diffrn_orient_matrix_UB_32 0.0297318000
_diffrn_orient_matrix_UB_33 -0.0881216000
_diffrn_radiation_monochromator mirror
_diffrn_radiation_probe x-ray
_diffrn_radiation_type CuK\a
_diffrn_radiation_wavelength 1.54184
_diffrn_reflns_av_R_equivalents 0.0692
_diffrn_reflns_av_unetI/netI 0.0272
_diffrn_reflns_Laue_measured_fraction_full 0.999
_diffrn_reflns_Laue_measured_fraction_max 0.999
_diffrn_reflns_limit_h_max 21
_diffrn_reflns_limit_h_min -21
_diffrn_reflns_limit_k_max 17
_diffrn_reflns_limit_k_min -17
_diffrn_reflns_limit_l_max 22
_diffrn_reflns_limit_l_min -22
_diffrn_reflns_number 78692
_diffrn_reflns_point_group_measured_fraction_full 0.999
_diffrn_reflns_point_group_measured_fraction_max 0.999
_diffrn_reflns_theta_full 66.597
_diffrn_reflns_theta_max 66.597
_diffrn_reflns_theta_min 4.026
_diffrn_source 'micro-focus sealed X-ray tube'
_diffrn_source_type 'SuperNova (Cu) X-ray Source'
_exptl_absorpt_coefficient_mu 2.289
_exptl_absorpt_correction_T_max 1.00000
_exptl_absorpt_correction_T_min 0.29992
_exptl_absorpt_correction_type multi-scan
_exptl_absorpt_process_details
;
CrysAlisPro 1.171.38.46 (Rigaku Oxford Diffraction, 2015)
Empirical absorption correction using spherical harmonics,
 implemented in SCALE3 ABSPACK scaling algorithm.
;
_exptl_crystal_colour brown
_exptl_crystal_colour_primary brown
_exptl_crystal_density_diffrn 1.330
_exptl_crystal_description needle
_exptl_crystal_F_000 1840
_exptl_crystal_size_max 0.3
_exptl_crystal_size_mid 0.1
_exptl_crystal_size_min 0.1
_refine_diff_density_max 0.556
_refine_diff_density_min -0.514
_refine_diff_density_rms 0.057
_refine_ls_extinction_method none
_refine_ls_goodness_of_fit_ref 1.066
_refine_ls_hydrogen_treatment mixed
_refine_ls_matrix_type full
_refine_ls_number_parameters 572
_refine_ls_number_reflns 7774
_refine_ls_number_restraints 0
_refine_ls_restrained_S_all 1.066
_refine_ls_R_factor_all 0.0539
_refine_ls_R_factor_gt 0.0504
_refine_ls_shift/su_max 0.000
_refine_ls_shift/su_mean 0.000
_refine_ls_structure_factor_coef Fsqd
_refine_ls_weighting_details 'w=1/[\s^2^(Fo^2^)+(0.0578P)^2^+4.4565P] where P=(Fo^2^+2Fc^2^)/3'
_refine_ls_weighting_scheme calc
_refine_ls_wR_factor_gt 0.1290
_refine_ls_wR_factor_ref 0.1313
_reflns_Friedel_coverage 0.000
_reflns_number_gt 7175
_reflns_number_total 7774
_reflns_threshold_expression 'I > 2\s(I)'
_cod_data_source_file ja8b07973_si_003.cif
_cod_data_source_block 4
_cod_original_cell_volume 4410.46(16)
_cod_database_code 4133022
_shelx_shelxl_version_number 2016/6
_chemical_oxdiff_formula 'C100 H100 N5 B1 F2'
_shelx_space_group_comment
;
The symmetry employed for this shelxl refinement is uniquely defined
by the following loop, which should always be used as a source of
symmetry information in preference to the above space-group names.
They are only intended as comments.
;
_shelx_estimated_absorpt_t_max 0.803
_shelx_estimated_absorpt_t_min 0.547
_reflns_odcompleteness_completeness 99.86
_reflns_odcompleteness_iscentric 1
_reflns_odcompleteness_theta 71.98
_olex2_refinement_description
;
1. Fixed Uiso
 At 1.2 times of:
  All C(H) groups, All N(H) groups
 At 1.5 times of:
  All C(H,H,H) groups
2.a Ternary CH refined with riding coordinates:
 C51(H51)
2.b Aromatic/amide H refined with riding coordinates:
 N4(H4), C21(H21), C22(H22), C3(H3), C4(H4A), C12(H12), C13(H13), C18(H18),
 C17(H17), C46(H46), C44(H44), C37(H37), C35(H35), C8(H8), C28(H28), C26(H26)
2.c Idealised Me refined as rotating group:
 C48(H48A,H48B,H48C), C50(H50A,H50B,H50C), C49(H49A,H49B,H49C), C39(H39A,H39B,
 H39C), C41(H41A,H41B,H41C), C40(H40A,H40B,H40C), C31(H31A,H31B,H31C), C32(H32A,
 H32B,H32C), C30(H30A,H30B,H30C)
;
_olex2_submission_special_instructions 'No special instructions were received'
_oxdiff_exptl_absorpt_empirical_details
;
Empirical correction (ABSPACK) includes:
- Absorption correction using spherical harmonics
- Frame scaling
;
_oxdiff_exptl_absorpt_empirical_full_max 3.031
_oxdiff_exptl_absorpt_empirical_full_min 0.317

loop_
_space_group_symop_operation_xyz
'x, y, z'
'-x, y+1/2, -z+1/2'
'-x, -y, -z'
'x, -y-1/2, z-1/2'

loop_
_atom_site_label
_atom_site_type_symbol
_atom_site_fract_x
_atom_site_fract_y
_atom_site_fract_z
_atom_site_U_iso_or_equiv
_atom_site_adp_type
_atom_site_occupancy
_atom_site_site_symmetry_order
_atom_site_calc_flag
_atom_site_refinement_flags_posn
F2 F 0.83379(7) 0.76187(8) 0.59549(7) 0.0219(3) Uani 1 1 d .
F1 F 0.94227(7) 0.75417(7) 0.73024(7) 0.0211(3) Uani 1 1 d .
N3 N 0.84941(11) 0.90720(12) 0.69386(11) 0.0228(4) Uani 1 1 d .
N2 N 0.96296(10) 0.83834(11) 0.63212(10) 0.0198(4) Uani 1 1 d .
N1 N 0.95413(10) 0.67189(11) 0.62622(10) 0.0196(3) Uani 1 1 d .
N5 N 0.83495(10) 0.61327(12) 0.68590(11) 0.0217(4) Uani 1 1 d .
N4 N 0.76055(11) 0.76359(11) 0.73063(11) 0.0222(4) Uani 1 1 d .
H4 H 0.795323 0.761939 0.711892 0.027 Uiso 1 1 calc R
C14 C 0.72825(13) 0.83891(14) 0.74726(13) 0.0223(4) Uani 1 1 d .
C15 C 0.74724(13) 0.92997(14) 0.74093(13) 0.0232(4) Uani 1 1 d .
C16 C 0.80392(13) 0.96180(14) 0.71745(13) 0.0232(4) Uani 1 1 d .
C19 C 0.89648(13) 0.95844(14) 0.67288(13) 0.0226(4) Uani 1 1 d .
C20 C 0.95144(12) 0.92578(14) 0.64339(12) 0.0211(4) Uani 1 1 d .
C21 C 0.99999(13) 0.97809(14) 0.61872(13) 0.0237(4) Uani 1 1 d .
H21 H 1.003863 1.039906 0.620510 0.028 Uiso 1 1 calc R
C22 C 1.04026(13) 0.92116(15) 0.59171(13) 0.0234(4) Uani 1 1 d .
H22 H 1.075991 0.937400 0.571462 0.028 Uiso 1 1 calc R
C23 C 1.01768(12) 0.83349(14) 0.60021(12) 0.0213(4) Uani 1 1 d .
C2 C 1.01006(12) 0.67165(14) 0.59591(12) 0.0211(4) Uani 1 1 d .
C3 C 1.02500(13) 0.58202(15) 0.58350(13) 0.0241(4) Uani 1 1 d .
H3 H 1.060105 0.562361 0.563582 0.029 Uiso 1 1 calc R
C4 C 0.97826(13) 0.52939(14) 0.60621(13) 0.0242(4) Uani 1 1 d .
H4A H 0.976031 0.467491 0.604522 0.029 Uiso 1 1 calc R
C5 C 0.93406(12) 0.58599(14) 0.63263(12) 0.0209(4) Uani 1 1 d .
C6 C 0.87646(13) 0.55860(14) 0.66077(13) 0.0226(4) Uani 1 1 d .
C9 C 0.78868(13) 0.56218(14) 0.71135(13) 0.0219(4) Uani 1 1 d .
C10 C 0.74013(12) 0.59871(14) 0.74274(12) 0.0217(4) Uani 1 1 d .
C11 C 0.72654(12) 0.69136(14) 0.74974(12) 0.0212(4) Uani 1 1 d .
C12 C 0.67157(13) 0.72258(15) 0.77835(13) 0.0245(4) Uani 1 1 d .
H12 H 0.641079 0.687415 0.795618 0.029 Uiso 1 1 calc R
C13 C 0.67172(13) 0.81287(15) 0.77588(13) 0.0245(4) Uani 1 1 d .
H13 H 0.640642 0.850848 0.790224 0.029 Uiso 1 1 calc R
C18 C 0.88182(13) 1.05039(14) 0.68304(13) 0.0246(4) Uani 1 1 d .
H18 H 0.906400 1.099455 0.672674 0.029 Uiso 1 1 calc R
C17 C 0.82509(13) 1.05216(15) 0.71074(13) 0.0252(4) Uani 1 1 d .
H17 H 0.803953 1.102805 0.723047 0.030 Uiso 1 1 calc R
C1 C 1.04075(13) 0.75122(14) 0.58165(13) 0.0215(4) Uani 1 1 d .
C42 C 1.09418(13) 0.74911(13) 0.54133(14) 0.0215(4) Uani 1 1 d .
C47 C 1.18182(13) 0.75903(13) 0.58789(14) 0.0213(4) Uani 1 1 d .
C46 C 1.22796(13) 0.75845(13) 0.54607(14) 0.0220(4) Uani 1 1 d .
H46 H 1.286058 0.765362 0.576504 0.026 Uiso 1 1 calc R
C45 C 1.19020(14) 0.74793(13) 0.46080(14) 0.0217(4) Uani 1 1 d .
C44 C 1.10294(14) 0.73827(14) 0.41593(13) 0.0227(4) Uani 1 1 d .
H44 H 1.076731 0.731244 0.358606 0.027 Uiso 1 1 calc R
C43 C 1.05410(13) 0.73885(14) 0.45464(14) 0.0224(4) Uani 1 1 d .
C48 C 1.22780(14) 0.76882(16) 0.68100(14) 0.0279(5) Uani 1 1 d .
H48A H 1.262508 0.717402 0.705800 0.042 Uiso 1 1 calc GR
H48B H 1.187763 0.774120 0.700219 0.042 Uiso 1 1 calc GR
H48C H 1.262440 0.821186 0.696334 0.042 Uiso 1 1 calc GR
C50 C 0.95935(14) 0.73017(17) 0.40334(14) 0.0302(5) Uani 1 1 d .
H50A H 0.936034 0.784690 0.373723 0.045 Uiso 1 1 calc GR
H50B H 0.936493 0.718177 0.439312 0.045 Uiso 1 1 calc GR
H50C H 0.945474 0.682145 0.364462 0.045 Uiso 1 1 calc GR
C49 C 1.24259(15) 0.74630(15) 0.41813(15) 0.0274(5) Uani 1 1 d .
H49A H 1.206224 0.742760 0.359125 0.041 Uiso 1 1 calc GR
H49B H 1.279164 0.695413 0.436723 0.041 Uiso 1 1 calc GR
H49C H 1.275688 0.799685 0.431413 0.041 Uiso 1 1 calc GR
C33 C 0.69996(12) 0.99646(14) 0.76271(13) 0.0230(4) Uani 1 1 d .
C38 C 0.63096(13) 1.04195(15) 0.69906(14) 0.0275(5) Uani 1 1 d .
C37 C 0.58349(14) 1.09726(15) 0.72058(16) 0.0333(5) Uani 1 1 d .
H37 H 0.538056 1.127958 0.678938 0.040 Uiso 1 1 calc R
C36 C 0.60205(14) 1.10794(16) 0.80252(17) 0.0346(6) Uani 1 1 d .
C35 C 0.67117(14) 1.06389(16) 0.86415(15) 0.0312(5) Uani 1 1 d .
H35 H 0.684842 1.071706 0.919279 0.037 Uiso 1 1 calc R
C34 C 0.72073(13) 1.00823(15) 0.84578(14) 0.0258(5) Uani 1 1 d .
C39 C 0.60701(15) 1.03027(17) 0.60918(14) 0.0338(5) Uani 1 1 d .
H39A H 0.650638 1.054162 0.600114 0.051 Uiso 1 1 calc GR
H39B H 0.555251 1.061161 0.574705 0.051 Uiso 1 1 calc GR
H39C H 0.599892 0.968040 0.595437 0.051 Uiso 1 1 calc GR
C41 C 0.79456(14) 0.96136(17) 0.91642(14) 0.0324(5) Uani 1 1 d .
H41A H 0.775310 0.908158 0.930670 0.049 Uiso 1 1 calc GR
H41B H 0.820146 1.000121 0.963796 0.049 Uiso 1 1 calc GR
H41C H 0.835093 0.946051 0.899655 0.049 Uiso 1 1 calc GR
C40 C 0.54746(17) 1.1658(2) 0.8236(2) 0.0507(8) Uani 1 1 d .
H40A H 0.496252 1.134734 0.809933 0.076 Uiso 1 1 calc GR
H40B H 0.534452 1.220164 0.792406 0.076 Uiso 1 1 calc GR
H40C H 0.576958 1.179146 0.881918 0.076 Uiso 1 1 calc GR
C8 C 0.80216(14) 0.47073(15) 0.69983(14) 0.0266(5) Uani 1 1 d .
H8 H 0.778596 0.421723 0.711556 0.032 Uiso 1 1 calc R
C7 C 0.85580(14) 0.46856(15) 0.66855(14) 0.0268(5) Uani 1 1 d .
H7 H 0.8758(17) 0.4163(19) 0.6562(16) 0.036(7) Uiso 1 1 d .
C24 C 0.69865(13) 0.53740(13) 0.77604(13) 0.0218(4) Uani 1 1 d .
C29 C 0.73328(13) 0.53107(13) 0.86267(13) 0.0218(4) Uani 1 1 d .
C28 C 0.69019(13) 0.48332(14) 0.89435(13) 0.0234(4) Uani 1 1 d .
H28 H 0.713901 0.477487 0.951601 0.028 Uiso 1 1 calc R
C27 C 0.61230(13) 0.44383(14) 0.84273(14) 0.0247(4) Uani 1 1 d .
C26 C 0.58097(13) 0.44824(15) 0.75770(14) 0.0275(5) Uani 1 1 d .
H26 H 0.530344 0.419984 0.722631 0.033 Uiso 1 1 calc R
C25 C 0.62299(13) 0.49381(15) 0.72288(14) 0.0261(5) Uani 1 1 d .
C31 C 0.58455(15) 0.49807(18) 0.62939(15) 0.0377(6) Uani 1 1 d .
H31A H 0.587288 0.558104 0.612995 0.056 Uiso 1 1 calc GR
H31B H 0.526846 0.479324 0.603652 0.056 Uiso 1 1 calc GR
H31C H 0.615125 0.459466 0.612245 0.056 Uiso 1 1 calc GR
C32 C 0.56347(14) 0.40154(16) 0.87996(15) 0.0306(5) Uani 1 1 d .
H32A H 0.596090 0.354208 0.916611 0.046 Uiso 1 1 calc GR
H32B H 0.511535 0.377977 0.836399 0.046 Uiso 1 1 calc GR
H32C H 0.551714 0.445503 0.910584 0.046 Uiso 1 1 calc GR
C30 C 0.81308(13) 0.57899(15) 0.92191(13) 0.0262(5) Uani 1 1 d .
H30A H 0.849955 0.581509 0.898718 0.039 Uiso 1 1 calc GR
H30B H 0.840359 0.547604 0.973834 0.039 Uiso 1 1 calc GR
H30C H 0.799792 0.638397 0.930922 0.039 Uiso 1 1 calc GR
B1 B 0.92073(15) 0.75666(15) 0.64697(15) 0.0202(5) Uani 1 1 d .
Cl1 Cl 0.44358(5) 0.24850(5) 0.45761(5) 0.0522(2) Uani 1 1 d .
Cl2 Cl 0.36582(5) 0.35446(5) 0.53208(5) 0.05214(19) Uani 1 1 d .
Cl3 Cl 0.35713(4) 0.16163(4) 0.53348(4) 0.03932(16) Uani 1 1 d .
C51 C 0.35948(15) 0.25583(16) 0.47826(16) 0.0327(5) Uani 1 1 d .
H51 H 0.306963 0.257269 0.425011 0.039 Uiso 1 1 calc R

loop_
_atom_site_aniso_label
_atom_site_aniso_U_11
_atom_site_aniso_U_22
_atom_site_aniso_U_33
_atom_site_aniso_U_23
_atom_site_aniso_U_13
_atom_site_aniso_U_12
F2 0.0142(6) 0.0288(6) 0.0210(6) 0.0006(5) 0.0074(5) -0.0006(4)
F1 0.0205(6) 0.0258(6) 0.0177(6) -0.0010(4) 0.0099(5) -0.0001(4)
N3 0.0225(9) 0.0248(9) 0.0260(9) 0.0005(7) 0.0158(8) 0.0008(7)
N2 0.0144(8) 0.0266(9) 0.0174(8) 0.0013(7) 0.0071(7) 0.0008(6)
N1 0.0157(8) 0.0261(9) 0.0155(8) -0.0019(7) 0.0065(7) -0.0014(7)
N5 0.0191(8) 0.0257(9) 0.0221(9) -0.0007(7) 0.0116(7) -0.0018(7)
N4 0.0188(9) 0.0267(9) 0.0239(9) 0.0018(7) 0.0127(8) 0.0019(7)
C14 0.0177(10) 0.0286(11) 0.0190(10) 0.0012(8) 0.0077(8) 0.0032(8)
C15 0.0202(10) 0.0292(11) 0.0187(10) 0.0023(8) 0.0084(9) 0.0055(8)
C16 0.0231(10) 0.0261(11) 0.0209(11) 0.0022(8) 0.0111(9) 0.0046(8)
C19 0.0185(10) 0.0269(11) 0.0214(11) 0.0009(8) 0.0090(9) -0.0002(8)
C20 0.0172(10) 0.0256(10) 0.0184(10) 0.0011(8) 0.0073(8) -0.0005(8)
C21 0.0210(10) 0.0250(10) 0.0253(11) 0.0012(8) 0.0114(9) -0.0009(8)
C22 0.0173(10) 0.0327(11) 0.0206(10) 0.0011(8) 0.0096(9) -0.0022(8)
C23 0.0130(9) 0.0323(11) 0.0166(10) 0.0005(8) 0.0057(8) -0.0007(8)
C2 0.0151(9) 0.0308(11) 0.0147(10) -0.0014(8) 0.0054(8) 0.0001(8)
C3 0.0201(10) 0.0327(11) 0.0206(10) -0.0034(8) 0.0107(9) 0.0009(8)
C4 0.0239(11) 0.0264(11) 0.0229(11) -0.0031(8) 0.0121(9) -0.0002(8)
C5 0.0190(10) 0.0250(10) 0.0165(10) -0.0016(8) 0.0069(8) -0.0009(8)
C6 0.0220(10) 0.0256(10) 0.0197(10) -0.0019(8) 0.0099(9) -0.0006(8)
C9 0.0202(10) 0.0254(10) 0.0194(10) 0.0006(8) 0.0091(9) -0.0026(8)
C10 0.0161(9) 0.0296(11) 0.0149(10) 0.0012(8) 0.0043(8) -0.0029(8)
C11 0.0152(9) 0.0290(11) 0.0170(10) 0.0023(8) 0.0061(8) -0.0008(8)
C12 0.0181(10) 0.0306(11) 0.0241(11) 0.0032(9) 0.0099(9) 0.0002(8)
C13 0.0186(10) 0.0315(11) 0.0232(11) 0.0012(9) 0.0101(9) 0.0039(8)
C18 0.0234(11) 0.0265(11) 0.0244(11) 0.0043(8) 0.0122(9) 0.0008(8)
C17 0.0239(11) 0.0270(11) 0.0253(11) 0.0030(9) 0.0124(9) 0.0057(8)
C1 0.0149(10) 0.0323(11) 0.0135(10) -0.0003(8) 0.0040(8) -0.0009(8)
C42 0.0191(10) 0.0220(10) 0.0253(11) 0.0007(8) 0.0124(9) 0.0004(7)
C47 0.0180(10) 0.0220(10) 0.0226(11) -0.0003(8) 0.0090(9) -0.0005(7)
C46 0.0155(10) 0.0238(10) 0.0253(11) 0.0010(8) 0.0091(9) -0.0005(7)
C45 0.0219(11) 0.0208(10) 0.0254(11) 0.0019(8) 0.0139(9) 0.0011(8)
C44 0.0211(11) 0.0280(11) 0.0166(10) -0.0011(8) 0.0076(9) 0.0004(8)
C43 0.0188(10) 0.0261(10) 0.0216(11) -0.0005(8) 0.0093(9) 0.0001(8)
C48 0.0177(10) 0.0406(13) 0.0238(12) -0.0025(9) 0.0091(9) -0.0017(9)
C50 0.0188(11) 0.0505(14) 0.0198(11) -0.0030(10) 0.0084(9) -0.0015(9)
C49 0.0259(11) 0.0318(12) 0.0294(12) 0.0013(9) 0.0173(10) 0.0006(9)
C33 0.0174(10) 0.0242(10) 0.0281(11) -0.0009(8) 0.0119(9) -0.0006(8)
C38 0.0188(10) 0.0268(11) 0.0319(12) -0.0019(9) 0.0087(9) -0.0022(8)
C37 0.0162(10) 0.0289(11) 0.0453(15) -0.0031(10) 0.0077(10) 0.0016(9)
C36 0.0204(11) 0.0332(12) 0.0497(15) -0.0160(11) 0.0169(11) -0.0056(9)
C35 0.0244(11) 0.0402(13) 0.0330(13) -0.0146(10) 0.0172(10) -0.0109(9)
C34 0.0200(10) 0.0302(11) 0.0288(12) -0.0049(9) 0.0134(9) -0.0056(8)
C39 0.0264(12) 0.0384(13) 0.0278(13) 0.0046(10) 0.0065(10) 0.0025(10)
C41 0.0246(11) 0.0483(14) 0.0230(12) 0.0005(10) 0.0107(10) -0.0037(10)
C40 0.0303(14) 0.0507(16) 0.074(2) -0.0255(15) 0.0281(14) -0.0035(12)
C8 0.0285(11) 0.0260(11) 0.0273(11) -0.0006(9) 0.0151(10) -0.0047(9)
C7 0.0295(11) 0.0253(11) 0.0284(12) -0.0032(9) 0.0165(10) -0.0014(9)
C24 0.0195(10) 0.0234(10) 0.0249(11) 0.0000(8) 0.0129(9) 0.0003(8)
C29 0.0194(10) 0.0218(10) 0.0252(11) 0.0014(8) 0.0118(9) 0.0039(8)
C28 0.0230(10) 0.0260(10) 0.0224(11) 0.0027(8) 0.0121(9) 0.0046(8)
C27 0.0216(10) 0.0238(10) 0.0314(12) 0.0031(9) 0.0151(9) 0.0027(8)
C26 0.0200(10) 0.0288(11) 0.0314(12) -0.0007(9) 0.0109(9) -0.0042(8)
C25 0.0208(10) 0.0310(11) 0.0245(11) 0.0003(9) 0.0096(9) -0.0023(8)
C31 0.0297(12) 0.0518(15) 0.0259(13) -0.0012(11) 0.0093(11) -0.0128(11)
C32 0.0280(12) 0.0310(12) 0.0377(13) 0.0046(10) 0.0199(11) 0.0004(9)
C30 0.0217(10) 0.0322(11) 0.0224(11) 0.0003(9) 0.0090(9) 0.0005(9)
B1 0.0181(11) 0.0237(11) 0.0172(11) 0.0013(8) 0.0075(10) -0.0003(8)
Cl1 0.0580(5) 0.0591(4) 0.0597(5) 0.0041(3) 0.0444(4) -0.0023(3)
Cl2 0.0535(4) 0.0485(4) 0.0663(5) -0.0085(3) 0.0387(4) -0.0069(3)
Cl3 0.0295(3) 0.0480(4) 0.0383(3) 0.0145(3) 0.0150(3) 0.0018(2)
C51 0.0229(12) 0.0437(14) 0.0267(12) 0.0047(10) 0.0083(10) -0.0036(9)

loop_
_atom_type_symbol
_atom_type_description
_atom_type_scat_dispersion_real
_atom_type_scat_dispersion_imag
_atom_type_scat_source
C C 0.0181 0.0091 'International Tables Vol C Tables 4.2.6.8 and 6.1.1.4'
H H 0.0000 0.0000 'International Tables Vol C Tables 4.2.6.8 and 6.1.1.4'
B B 0.0090 0.0039 'International Tables Vol C Tables 4.2.6.8 and 6.1.1.4'
Cl Cl 0.3639 0.7018 'International Tables Vol C Tables 4.2.6.8 and 6.1.1.4'
F F 0.0727 0.0534 'International Tables Vol C Tables 4.2.6.8 and 6.1.1.4'
N N 0.0311 0.0180 'International Tables Vol C Tables 4.2.6.8 and 6.1.1.4'

loop_
_geom_angle_atom_site_label_1
_geom_angle_atom_site_label_2
_geom_angle_atom_site_label_3
_geom_angle
C19 N3 C16 108.67(17)
C20 N2 C23 108.24(17)
C20 N2 B1 127.64(17)
C23 N2 B1 124.06(17)
C2 N1 B1 124.34(17)
C5 N1 C2 108.43(17)
C5 N1 B1 127.23(17)
C6 N5 C9 108.71(18)
C14 N4 C11 107.00(17)
N4 C14 C15 128.26(18)
N4 C14 C13 108.94(18)
C13 C14 C15 122.77(19)
C14 C15 C33 114.86(18)
C16 C15 C14 127.05(19)
C16 C15 C33 118.09(19)
N3 C16 C15 123.39(19)
N3 C16 C17 107.76(18)
C15 C16 C17 128.83(19)
N3 C19 C20 125.18(19)
N3 C19 C18 109.01(18)
C18 C19 C20 125.80(19)
N2 C20 C19 125.01(18)
N2 C20 C21 108.48(17)
C21 C20 C19 126.47(19)
C22 C21 C20 107.68(19)
C21 C22 C23 107.63(18)
N2 C23 C22 107.98(18)
N2 C23 C1 121.04(19)
C1 C23 C22 130.98(19)
N1 C2 C3 107.91(18)
N1 C2 C1 121.15(19)
C1 C2 C3 130.94(19)
C4 C3 C2 107.46(18)
C3 C4 C5 107.83(19)
N1 C5 C4 108.38(17)
N1 C5 C6 125.18(18)
C4 C5 C6 126.44(19)
N5 C6 C5 125.76(19)
N5 C6 C7 108.73(18)
C7 C6 C5 125.50(19)
N5 C9 C10 123.01(19)
N5 C9 C8 107.66(18)
C10 C9 C8 129.32(19)
C9 C10 C11 126.64(19)
C9 C10 C24 118.88(19)
C11 C10 C24 114.45(17)
N4 C11 C10 128.45(18)
N4 C11 C12 108.92(18)
C12 C11 C10 122.63(19)
C13 C12 C11 107.64(18)
C12 C13 C14 107.47(18)
C17 C18 C19 107.02(19)
C18 C17 C16 107.53(19)
C23 C1 C42 119.37(18)
C2 C1 C23 120.70(19)
C2 C1 C42 119.82(18)
C47 C42 C1 121.30(19)
C47 C42 C43 120.57(19)
C43 C42 C1 118.11(18)
C42 C47 C48 122.56(19)
C46 C47 C42 118.4(2)
C46 C47 C48 119.02(19)
C45 C46 C47 122.2(2)
C46 C45 C44 118.21(19)
C46 C45 C49 120.6(2)
C44 C45 C49 121.2(2)
C43 C44 C45 121.8(2)
C42 C43 C50 121.17(19)
C44 C43 C42 118.81(19)
C44 C43 C50 120.02(19)
C38 C33 C15 119.69(19)
C34 C33 C15 119.85(19)
C34 C33 C38 120.30(19)
C33 C38 C39 121.4(2)
C37 C38 C33 118.5(2)
C37 C38 C39 120.1(2)
C36 C37 C38 121.9(2)
C37 C36 C40 120.6(2)
C35 C36 C37 118.5(2)
C35 C36 C40 120.8(2)
C36 C35 C34 121.7(2)
C33 C34 C41 122.31(19)
C35 C34 C33 119.1(2)
C35 C34 C41 118.6(2)
C7 C8 C9 107.40(19)
C8 C7 C6 107.50(19)
C29 C24 C10 118.24(18)
C25 C24 C10 121.30(19)
C25 C24 C29 120.20(19)
C24 C29 C30 121.89(18)
C28 C29 C24 118.99(19)
C28 C29 C30 119.03(19)
C29 C28 C27 121.9(2)
C28 C27 C32 119.9(2)
C26 C27 C28 117.97(19)
C26 C27 C32 122.1(2)
C27 C26 C25 122.1(2)
C24 C25 C31 121.64(19)
C26 C25 C24 118.6(2)
C26 C25 C31 119.7(2)
F2 B1 N2 109.53(17)
F2 B1 N1 109.47(17)
F1 B1 F2 111.41(17)
F1 B1 N2 108.93(17)
F1 B1 N1 108.84(17)
N1 B1 N2 108.61(17)
Cl2 C51 Cl1 110.77(13)
Cl2 C51 Cl3 111.28(14)
Cl3 C51 Cl1 110.44(14)

loop_
_geom_bond_atom_site_label_1
_geom_bond_atom_site_label_2
_geom_bond_distance
F2 B1 1.394(3)
F1 B1 1.390(3)
N3 C16 1.381(3)
N3 C19 1.344(3)
N2 C20 1.361(3)
N2 C23 1.389(3)
N2 B1 1.543(3)
N1 C2 1.385(3)
N1 C5 1.362(3)
N1 B1 1.539(3)
N5 C6 1.345(3)
N5 C9 1.383(3)
N4 C14 1.378(3)
N4 C11 1.379(3)
C14 C15 1.429(3)
C14 C13 1.426(3)
C15 C16 1.389(3)
C15 C33 1.498(3)
C16 C17 1.432(3)
C19 C20 1.443(3)
C19 C18 1.436(3)
C20 C21 1.417(3)
C21 C22 1.371(3)
C22 C23 1.411(3)
C23 C1 1.401(3)
C2 C3 1.414(3)
C2 C1 1.398(3)
C3 C4 1.371(3)
C4 C5 1.414(3)
C5 C6 1.443(3)
C6 C7 1.429(3)
C9 C10 1.389(3)
C9 C8 1.429(3)
C10 C11 1.430(3)
C10 C24 1.503(3)
C11 C12 1.424(3)
C12 C13 1.356(3)
C18 C17 1.362(3)
C1 C42 1.491(3)
C42 C47 1.403(3)
C42 C43 1.405(3)
C47 C46 1.395(3)
C47 C48 1.506(3)
C46 C45 1.385(3)
C45 C44 1.395(3)
C45 C49 1.509(3)
C44 C43 1.391(3)
C43 C50 1.515(3)
C33 C38 1.407(3)
C33 C34 1.401(3)
C38 C37 1.392(3)
C38 C39 1.506(3)
C37 C36 1.390(4)
C36 C35 1.383(4)
C36 C40 1.510(3)
C35 C34 1.390(3)
C34 C41 1.512(3)
C8 C7 1.360(3)
C24 C29 1.407(3)
C24 C25 1.402(3)
C29 C28 1.389(3)
C29 C30 1.506(3)
C28 C27 1.396(3)
C27 C26 1.385(3)
C27 C32 1.508(3)
C26 C25 1.398(3)
C25 C31 1.514(3)
Cl1 C51 1.758(3)
Cl2 C51 1.756(3)
Cl3 C51 1.757(2)
